data_1535032
loop_
_publ_author_name
'Beck, J.'
'Koch, M.'

_publ_section_title
;
 Dithiolylium - Chlorooxomolybdate(V): Synthese und Kristallstruktur von
 (C3 Cl3 S2) (Mo O Cl4) und (C3 Cl3 S2) (Mo2 O2 Cl7)
;
_journal_name_full 'Zeitschrift fuer Anorganische und Allgemeine Chemie'
_journal_page_first 394
_journal_page_last 398
_journal_volume 630
_journal_year 2004
_chemical_formula_sum 'C3 Cl10 Mo2 O2 S2'
_chemical_name_systematic '(C3 Cl3 S2) (Mo2 O2 Cl7)'
_space_group_IT_number 14
_symmetry_space_group_name_Hall '-P 2yn'
_symmetry_space_group_name_H-M 'P 1 21/n 1'
_cell_angle_alpha 90
_cell_angle_beta 94.921
_cell_angle_gamma 90
_cell_formula_units_Z 8
_cell_length_a 11.6692
_cell_length_b 19.1846
_cell_length_c 16.4266
_cell_volume 3663.850
_citation_journal_id_ASTM ZAACAB
_cod_data_source_file Beck_ZAACAB_2004_1218.cif
_cod_data_source_block C3Cl10Mo2O2S2
_cod_original_cell_volume 3663.85
_cod_original_sg_symbol_Hall '-P 2ybc (x-z,y,z)'
_cod_database_code 1535032

loop_
_symmetry_equiv_pos_as_xyz
x,y,z
-x+1/2,y+1/2,-z+1/2
-x,-y,-z
x-1/2,-y-1/2,z-1/2

loop_
_atom_site_label
_atom_site_type_symbol
_atom_site_fract_x
_atom_site_fract_y
_atom_site_fract_z
_atom_site_occupancy
_atom_site_U_iso_or_equiv
C1 C 0.7374 0.0923 0.0517 1 0.0
Cl10 Cl-1 0.1932 0.07417 0.97637 1 0.0
Cl5 Cl-1 0.17009 0.1651 0.21563 1 0.0
S4 S+2 0.1615 0.34093 0.14298 1 0.0
C3 C 0.7572 0.0765 0.1328 1 0.0
Cl19 Cl-1 0.0111 0.40423 0.0155 1 0.0
Cl2 Cl-1 0.41531 0.17004 0.31598 1 0.0
Cl18 Cl-1 0.4809 0.417 0.0488 1 0.0
C6 C 0.2454 0.4101 0.0229 1 0.0
Cl16 Cl-1 0.9198 0.05782 0.26003 1 0.0
Cl1 Cl-1 0.21619 0.07177 0.38126 1 0.0
Cl17 Cl-1 0.6514 0.05837 0.19553 1 0.0
Cl8 Cl-1 0.2301 0.2807 0.83512 1 0.0
Mo2 Mo+5 0.32066 0.07849 0.2296 1 0.0
Mo4 Mo+5 0.24211 0.17733 0.71229 1 0.0
Mo3 Mo+5 0.23235 0.18507 0.92862 1 0.0
Cl3 Cl-1 0.242 0.3102 0.33151 1 0.0
C5 C 0.1476 0.3877 0.0552 1 0.0
O1 O-2 0.2909 0.208 0.4761 1 0.0
Cl14 Cl-1 0.1145 0.24601 0.63414 1 0.0
S3 S+2 0.3359 0.34476 0.15489 1 0.0
Cl15 Cl-1 0.6048 0.09613 0.001 1 0.0
Cl13 Cl-1 0.3968 0.24239 0.67576 1 0.0
S2 S+2 0.96932 0.0913 0.09467 1 0.0
Mo1 Mo+5 0.23435 0.19667 0.38148 1 0.0
Cl6 Cl-1 0.4475 -0.00184 0.29313 1 0.0
Cl11 Cl-1 0.36366 0.13397 0.83424 1 0.0
Cl4 Cl-1 0.0436 0.2081 0.39729 1 0.0
S1 S+2 0.8519 0.10817 -0.00168 1 0.0
O4 O-2 0.2519 0.1069 0.6543 1 0.0
Cl20 Cl-1 0.244 0.45978 -0.06261 1 0.0
O3 O-2 0.3298 0.2143 1.0016 1 0.0
C2 C 0.8721 0.0748 0.1624 1 0.0
Cl12 Cl-1 0.08835 0.13877 0.79134 1 0.0
Cl7 Cl-1 0.1903 -0.00858 0.18954 1 0.0
O2 O-2 0.3807 0.095 0.1454 1 0.0
C4 C 0.3473 0.391 0.0685 1 0.0
Cl9 Cl-1 0.0655 0.22535 0.97823 1 0.0
